data_4084138
loop_
_publ_author_name
'Kure, Bunsho'
'Sano, Mikie'
'Nakajima, Takayuki'
'Tanase, Tomoaki'

_publ_section_title
;
 Systematic Heterodinuclear Complexes with MM&#x2032;(\m-meppp) Centers
 That Tune the Properties of a Nesting Hydride (M = Ni, Pd, Pt; M&#x2032;
 = Rh, Ir; H2meppp =meso-1,3-Bis[(mercaptoethyl)phenylphosphino]propane)
;
_journal_issue 15
_journal_name_full Organometallics
_journal_page_first 3950
_journal_paper_doi 10.1021/om500410f
_journal_volume 33
_journal_year 2014
_chemical_formula_moiety 'C29 H39 N2 Ni O6 P2 Rh S2'
_chemical_formula_sum 'C29 H39 N2 Ni O6 P2 Rh S2'
_chemical_formula_weight 799.31
_space_group_IT_number 14
_symmetry_cell_setting monoclinic
_symmetry_Int_Tables_number 14
_symmetry_space_group_name_Hall '-P 2yn'
_symmetry_space_group_name_H-M 'P 1 21/n 1'
_atom_sites_solution_hydrogens geom
_atom_sites_solution_primary direct
_atom_sites_solution_secondary difmap
_cell_angle_alpha 90.0000
_cell_angle_beta 103.432(7)
_cell_angle_gamma 90.0000
_cell_formula_units_Z 4
_cell_length_a 13.165(7)
_cell_length_b 13.977(7)
_cell_length_c 19.195(10)
_cell_measurement_reflns_used 7925
_cell_measurement_temperature 153
_cell_measurement_theta_max 27.51
_cell_measurement_theta_min 3.29
_cell_volume 3435(3)
_computing_cell_refinement CrystalClear
_computing_data_collection 'CrystalClear (Rigaku Inc., 2008)'
_computing_data_reduction CrystalClear
_computing_molecular_graphics 'CrystalStructure 4.0'
_computing_publication_material 'CrystalStructure 4.0 (Rigaku, 2010)'
_computing_structure_refinement 'SHELXL97 (Sheldrick, 2008)'
_computing_structure_solution SIR97
_diffrn_ambient_temperature 153
_diffrn_detector_area_resol_mean 7.111
_diffrn_measured_fraction_theta_full 0.993
_diffrn_measured_fraction_theta_max 0.993
_diffrn_measurement_device_type 'Rigaku Saturn724'
_diffrn_measurement_method \w
_diffrn_radiation_type 'Mo K\a'
_diffrn_radiation_wavelength 0.71075
_diffrn_reflns_av_R_equivalents 0.0378
_diffrn_reflns_limit_h_max 17
_diffrn_reflns_limit_h_min -17
_diffrn_reflns_limit_k_max 17
_diffrn_reflns_limit_k_min -18
_diffrn_reflns_limit_l_max 24
_diffrn_reflns_limit_l_min -24
_diffrn_reflns_number 31873
_diffrn_reflns_theta_full 27.51
_diffrn_reflns_theta_max 27.51
_diffrn_standards_number 0
_exptl_absorpt_coefficient_mu 1.284
_exptl_absorpt_correction_T_max 0.987
_exptl_absorpt_correction_T_min 0.811
_exptl_absorpt_correction_type multi-scan
_exptl_absorpt_process_details 'REQAB (Rigaku, 1998)'
_exptl_crystal_colour orange
_exptl_crystal_density_diffrn 1.545
_exptl_crystal_density_method 'not measured'
_exptl_crystal_description platelet
_exptl_crystal_F_000 1640.00
_exptl_crystal_size_max 0.100
_exptl_crystal_size_mid 0.050
_exptl_crystal_size_min 0.010
_refine_diff_density_max 1.990
_refine_diff_density_min -1.000
_refine_ls_extinction_method none
_refine_ls_goodness_of_fit_ref 1.079
_refine_ls_hydrogen_treatment constr
_refine_ls_number_parameters 388
_refine_ls_number_reflns 7842
_refine_ls_number_restraints 0
_refine_ls_R_factor_gt 0.0602
_refine_ls_shift/su_max 0.000
_refine_ls_structure_factor_coef Fsqd
_refine_ls_weighting_details 'w = 1/[\s^2^(Fo^2^)+(0.1118P)^2^+4.5082P] where P=(Fo^2^+2Fc^2^)/3'
_refine_ls_weighting_scheme calc
_refine_ls_wR_factor_ref 0.1821
_reflns_number_gt 6661
_reflns_number_total 7842
_reflns_threshold_expression F^2^>2.0\s(F^2^)
_cod_data_source_file om500410f_si_003.cif
_cod_data_source_block complex[4a]NO3
_cod_depositor_comments 'Adding full bibliography for 4084138--4084152.cif.'
_cod_database_code 4084138

loop_
_symmetry_equiv_pos_site_id
_symmetry_equiv_pos_as_xyz
1 +X,+Y,+Z
2 1/2-X,1/2+Y,1/2-Z
3 -X,-Y,-Z
4 1/2+X,1/2-Y,1/2+Z

loop_
_atom_site_label
_atom_site_type_symbol
_atom_site_fract_x
_atom_site_fract_y
_atom_site_fract_z
_atom_site_U_iso_or_equiv
_atom_site_adp_type
_atom_site_occupancy
_atom_site_symmetry_multiplicity
_atom_site_calc_flag
_atom_site_refinement_flags
Rh1 Rh 0.50722(3) 0.18890(2) 0.264052(17) 0.03510(14) Uani 1.0 4 d .
Ni1 Ni 0.45050(4) 0.27486(4) 0.40300(3) 0.03277(16) Uani 1.0 4 d .
S1 S 0.60281(8) 0.25057(8) 0.37749(6) 0.0372(3) Uani 1.0 4 d .
S2 S 0.39679(9) 0.31318(7) 0.28976(6) 0.0389(3) Uani 1.0 4 d .
P1 P 0.50553(8) 0.20981(8) 0.50698(6) 0.0336(3) Uani 1.0 4 d .
P2 P 0.29211(8) 0.28009(8) 0.41403(6) 0.0351(3) Uani 1.0 4 d .
O1 O 0.4501(3) 0.0869(2) 0.33230(15) 0.0404(7) Uani 1.0 4 d .
O2 O 0.3163(3) 0.0417(3) 0.24855(17) 0.0482(8) Uani 1.0 4 d .
O3 O 0.3599(3) -0.0359(3) 0.34852(19) 0.0567(9) Uani 1.0 4 d .
O4 O 0.9875(6) 0.1944(8) 0.3839(4) 0.167(5) Uani 1.0 4 d .
O5 O 0.9122(7) 0.2543(7) 0.4611(4) 0.138(3) Uani 1.0 4 d .
O6 O 0.8752(9) 0.2908(6) 0.3549(5) 0.154(4) Uani 1.0 4 d .
N1 N 0.3729(3) 0.0297(3) 0.30883(19) 0.0391(8) Uani 1.0 4 d .
N2 N 0.9258(4) 0.2391(5) 0.4043(3) 0.0704(15) Uani 1.0 4 d .
C1 C 0.5412(4) 0.0840(4) 0.1890(3) 0.0446(10) Uani 1.0 4 d .
C2 C 0.4609(4) 0.1467(4) 0.1524(3) 0.0469(11) Uani 1.0 4 d .
C3 C 0.5028(5) 0.2404(4) 0.1574(3) 0.0571(14) Uani 1.0 4 d .
C4 C 0.6094(5) 0.2360(4) 0.1992(3) 0.0542(14) Uani 1.0 4 d .
C5 C 0.6333(4) 0.1366(4) 0.2180(3) 0.0473(11) Uani 1.0 4 d .
C6 C 0.5309(5) -0.0230(4) 0.1961(3) 0.0563(13) Uani 1.0 4 d .
C7 C 0.3548(5) 0.1198(5) 0.1083(3) 0.0575(13) Uani 1.0 4 d .
C8 C 0.4457(8) 0.3270(6) 0.1240(4) 0.086(3) Uani 1.0 4 d .
C9 C 0.6833(7) 0.3186(6) 0.2150(4) 0.081(3) Uani 1.0 4 d .
C10 C 0.7361(4) 0.0983(6) 0.2565(4) 0.0659(16) Uani 1.0 4 d .
C11 C 0.6551(4) 0.1495(4) 0.4366(3) 0.0413(10) Uani 1.0 4 d .
C12 C 0.6406(4) 0.1687(4) 0.5111(3) 0.0408(10) Uani 1.0 4 d .
C13 C 0.4262(4) 0.1041(3) 0.5139(3) 0.0414(10) Uani 1.0 4 d .
C14 C 0.3097(4) 0.1245(4) 0.5084(3) 0.0437(10) Uani 1.0 4 d .
C15 C 0.2494(4) 0.1624(4) 0.4359(3) 0.0418(10) Uani 1.0 4 d .
C16 C 0.2087(4) 0.3129(4) 0.3267(3) 0.0430(10) Uani 1.0 4 d .
C17 C 0.2585(4) 0.2771(4) 0.2676(3) 0.0438(10) Uani 1.0 4 d .
C18 C 0.5161(4) 0.2774(3) 0.5895(3) 0.0354(9) Uani 1.0 4 d .
C19 C 0.4762(4) 0.2463(4) 0.6464(3) 0.0457(11) Uani 1.0 4 d .
C20 C 0.4855(5) 0.3030(5) 0.7078(3) 0.0610(16) Uani 1.0 4 d .
C21 C 0.5360(5) 0.3888(5) 0.7114(3) 0.0662(17) Uani 1.0 4 d .
C22 C 0.5797(5) 0.4216(4) 0.6546(3) 0.0578(14) Uani 1.0 4 d .
C23 C 0.5683(4) 0.3665(4) 0.5943(3) 0.0465(11) Uani 1.0 4 d .
C24 C 0.2573(4) 0.3629(3) 0.4774(3) 0.0393(9) Uani 1.0 4 d .
C25 C 0.1600(4) 0.3622(4) 0.4934(3) 0.0511(12) Uani 1.0 4 d .
C26 C 0.1341(5) 0.4327(5) 0.5370(3) 0.0594(14) Uani 1.0 4 d .
C27 C 0.2044(6) 0.5042(5) 0.5653(3) 0.0626(16) Uani 1.0 4 d .
C28 C 0.3028(5) 0.5033(4) 0.5513(3) 0.0559(13) Uani 1.0 4 d .
C29 C 0.3287(4) 0.4344(4) 0.5065(3) 0.0436(10) Uani 1.0 4 d .
H6A H 0.5146 -0.0522 0.1484 0.0676 Uiso 1.0 4 calc R
H6B H 0.4747 -0.0369 0.2203 0.0676 Uiso 1.0 4 calc R
H6C H 0.5968 -0.0492 0.2243 0.0676 Uiso 1.0 4 calc R
H7A H 0.3167 0.0840 0.1380 0.0690 Uiso 1.0 4 calc R
H7B H 0.3626 0.0799 0.0678 0.0690 Uiso 1.0 4 calc R
H7C H 0.3158 0.1779 0.0902 0.0690 Uiso 1.0 4 calc R
H8A H 0.4823 0.3548 0.0898 0.1027 Uiso 1.0 4 calc R
H8B H 0.4426 0.3740 0.1614 0.1027 Uiso 1.0 4 calc R
H8C H 0.3746 0.3091 0.0990 0.1027 Uiso 1.0 4 calc R
H9A H 0.7498 0.2971 0.2455 0.0970 Uiso 1.0 4 calc R
H9B H 0.6533 0.3686 0.2399 0.0970 Uiso 1.0 4 calc R
H9C H 0.6953 0.3441 0.1700 0.0970 Uiso 1.0 4 calc R
H10A H 0.7258 0.0390 0.2811 0.0790 Uiso 1.0 4 calc R
H10B H 0.7715 0.1454 0.2916 0.0790 Uiso 1.0 4 calc R
H10C H 0.7790 0.0852 0.2221 0.0790 Uiso 1.0 4 calc R
H11A H 0.6181 0.0899 0.4177 0.0496 Uiso 1.0 4 calc R
H11B H 0.7302 0.1410 0.4382 0.0496 Uiso 1.0 4 calc R
H12A H 0.6908 0.2183 0.5345 0.0489 Uiso 1.0 4 calc R
H12B H 0.6547 0.1096 0.5402 0.0489 Uiso 1.0 4 calc R
H13A H 0.4322 0.0587 0.4754 0.0497 Uiso 1.0 4 calc R
H13B H 0.4555 0.0723 0.5603 0.0497 Uiso 1.0 4 calc R
H14A H 0.2760 0.0646 0.5190 0.0525 Uiso 1.0 4 calc R
H14B H 0.3040 0.1717 0.5457 0.0525 Uiso 1.0 4 calc R
H15A H 0.1743 0.1655 0.4360 0.0502 Uiso 1.0 4 calc R
H15B H 0.2573 0.1167 0.3981 0.0502 Uiso 1.0 4 calc R
H16A H 0.1386 0.2840 0.3212 0.0516 Uiso 1.0 4 calc R
H16B H 0.2004 0.3833 0.3234 0.0516 Uiso 1.0 4 calc R
H17A H 0.2223 0.3049 0.2211 0.0526 Uiso 1.0 4 calc R
H17B H 0.2529 0.2065 0.2640 0.0526 Uiso 1.0 4 calc R
H19 H 0.4422 0.1860 0.6438 0.0549 Uiso 1.0 4 calc R
H20 H 0.4571 0.2821 0.7463 0.0731 Uiso 1.0 4 calc R
H21 H 0.5421 0.4275 0.7528 0.0795 Uiso 1.0 4 calc R
H22 H 0.6161 0.4807 0.6584 0.0694 Uiso 1.0 4 calc R
H23 H 0.5958 0.3882 0.5555 0.0557 Uiso 1.0 4 calc R
H25 H 0.1110 0.3134 0.4746 0.0613 Uiso 1.0 4 calc R
H26 H 0.0671 0.4320 0.5475 0.0713 Uiso 1.0 4 calc R
H27 H 0.1852 0.5534 0.5940 0.0752 Uiso 1.0 4 calc R
H28 H 0.3528 0.5502 0.5724 0.0670 Uiso 1.0 4 calc R
H29 H 0.3954 0.4358 0.4956 0.0523 Uiso 1.0 4 calc R

loop_
_atom_site_aniso_label
_atom_site_aniso_U_11
_atom_site_aniso_U_22
_atom_site_aniso_U_33
_atom_site_aniso_U_12
_atom_site_aniso_U_13
_atom_site_aniso_U_23
Rh1 0.0418(2) 0.0311(2) 0.0326(2) -0.00428(12) 0.00893(14) -0.00347(12)
Ni1 0.0389(3) 0.0262(3) 0.0319(3) 0.00094(19) 0.0054(2) -0.00342(19)
S1 0.0398(5) 0.0340(6) 0.0377(6) -0.0057(4) 0.0086(4) -0.0059(5)
S2 0.0505(6) 0.0301(6) 0.0349(6) 0.0031(4) 0.0073(5) 0.0011(4)
P1 0.0363(5) 0.0297(5) 0.0334(6) 0.0005(4) 0.0051(4) -0.0029(4)
P2 0.0376(5) 0.0292(6) 0.0367(6) 0.0049(4) 0.0045(4) -0.0025(5)
O1 0.0507(17) 0.0340(16) 0.0334(15) -0.0077(13) 0.0036(13) -0.0025(12)
O2 0.0458(17) 0.050(2) 0.0427(17) -0.0052(15) -0.0018(14) 0.0007(15)
O3 0.069(3) 0.044(2) 0.051(2) -0.0174(17) 0.0029(17) 0.0102(16)
O4 0.077(4) 0.311(13) 0.103(5) 0.063(6) 0.001(4) -0.069(6)
O5 0.158(7) 0.203(9) 0.079(4) 0.024(6) 0.076(5) 0.004(5)
O6 0.242(11) 0.098(5) 0.100(6) 0.005(6) -0.005(6) -0.017(5)
N1 0.0456(19) 0.0335(19) 0.0362(18) 0.0015(15) 0.0052(15) -0.0021(15)
N2 0.046(3) 0.112(5) 0.053(3) -0.013(3) 0.010(2) -0.004(3)
C1 0.050(3) 0.043(3) 0.045(3) -0.006(2) 0.021(2) -0.013(2)
C2 0.055(3) 0.057(3) 0.030(2) -0.004(3) 0.0105(19) -0.008(2)
C3 0.089(4) 0.054(3) 0.031(3) -0.003(3) 0.020(3) 0.004(2)
C4 0.075(4) 0.052(3) 0.045(3) -0.026(3) 0.033(3) -0.011(3)
C5 0.047(3) 0.055(3) 0.047(3) -0.009(3) 0.024(2) -0.009(3)
C6 0.061(3) 0.048(3) 0.066(4) -0.012(3) 0.027(3) -0.018(3)
C7 0.058(3) 0.071(4) 0.040(3) -0.006(3) 0.005(3) -0.010(3)
C8 0.141(8) 0.071(5) 0.044(4) 0.002(5) 0.021(4) 0.009(3)
C9 0.099(6) 0.078(5) 0.073(5) -0.042(4) 0.036(4) -0.007(4)
C10 0.046(3) 0.087(5) 0.068(4) -0.009(3) 0.020(3) -0.018(4)
C11 0.034(2) 0.047(3) 0.041(3) 0.0041(18) 0.0042(17) -0.006(2)
C12 0.036(2) 0.048(3) 0.037(3) 0.0030(18) 0.0064(17) -0.0060(19)
C13 0.041(3) 0.030(2) 0.049(3) 0.0031(17) 0.0024(18) 0.0016(18)
C14 0.038(2) 0.033(3) 0.058(3) -0.0049(17) 0.0067(19) 0.004(2)
C15 0.036(2) 0.031(2) 0.056(3) 0.0001(17) 0.0049(19) -0.002(2)
C16 0.046(3) 0.037(3) 0.042(3) 0.0089(18) 0.0028(19) -0.0043(18)
C17 0.047(3) 0.040(3) 0.041(3) 0.0073(19) 0.0021(19) -0.0046(19)
C18 0.041(2) 0.032(2) 0.0313(19) 0.0040(17) 0.0055(16) -0.0007(16)
C19 0.045(3) 0.058(3) 0.034(3) 0.005(2) 0.0072(18) 0.002(2)
C20 0.053(3) 0.084(5) 0.043(3) 0.024(3) 0.005(3) -0.005(3)
C21 0.063(4) 0.076(5) 0.049(3) 0.024(3) -0.008(3) -0.027(3)
C22 0.062(3) 0.045(3) 0.058(3) 0.006(3) -0.003(3) -0.019(3)
C23 0.052(3) 0.039(3) 0.047(3) -0.002(2) 0.008(2) -0.009(2)
C24 0.050(3) 0.032(2) 0.035(2) 0.0076(18) 0.0062(17) 0.0034(17)
C25 0.055(3) 0.052(3) 0.049(3) 0.004(3) 0.018(3) 0.004(3)
C26 0.072(4) 0.064(4) 0.052(3) 0.016(3) 0.033(3) 0.003(3)
C27 0.100(5) 0.051(4) 0.042(3) 0.023(3) 0.027(3) 0.001(3)
C28 0.087(4) 0.039(3) 0.042(3) 0.006(3) 0.016(3) -0.002(2)
C29 0.058(3) 0.032(3) 0.040(3) 0.0047(19) 0.0090(19) 0.0001(18)

loop_
_atom_type_symbol
_atom_type_description
_atom_type_scat_dispersion_real
_atom_type_scat_dispersion_imag
_atom_type_scat_source
C C 0.0033 0.0016
;
International Tables for Crystallography
(1992, Vol. C, Tables 4.2.6.8 and 6.1.1.4)
;
H H 0.0000 0.0000
;
International Tables for Crystallography
(1992, Vol. C, Table 6.1.1.4)
;
N N 0.0061 0.0033
;
International Tables for Crystallography
(1992, Vol. C, Tables 4.2.6.8 and 6.1.1.4)
;
Ni Ni 0.3393 1.1124
;
International Tables for Crystallography
(1992, Vol. C, Tables 4.2.6.8 and 6.1.1.4)
;
O O 0.0106 0.0060
;
International Tables for Crystallography
(1992, Vol. C, Tables 4.2.6.8 and 6.1.1.4)
;
P P 0.1023 0.0942
;
International Tables for Crystallography
(1992, Vol. C, Tables 4.2.6.8 and 6.1.1.4)
;
Rh Rh -1.1178 0.9187
;
International Tables for Crystallography
(1992, Vol. C, Tables 4.2.6.8 and 6.1.1.4)
;
S S 0.1246 0.1234
;
International Tables for Crystallography
(1992, Vol. C, Tables 4.2.6.8 and 6.1.1.4)
;

loop_
_geom_angle_atom_site_label_1
_geom_angle_atom_site_label_2
_geom_angle_atom_site_label_3
_geom_angle
_geom_angle_publ_flag
S1 Rh1 S2 76.59(5) yes
S1 Rh1 O1 82.63(9) yes
S1 Rh1 C1 134.11(12) yes
S1 Rh1 C2 163.51(15) yes
S1 Rh1 C3 129.17(16) yes
S1 Rh1 C4 98.56(15) yes
S1 Rh1 C5 101.51(13) yes
S2 Rh1 O1 92.29(10) yes
S2 Rh1 C1 148.90(12) yes
S2 Rh1 C2 110.92(15) yes
S2 Rh1 C3 94.00(17) yes
S2 Rh1 C4 113.07(16) yes
S2 Rh1 C5 152.19(15) yes
O1 Rh1 C1 96.28(16) yes
O1 Rh1 C2 110.99(17) yes
O1 Rh1 C3 148.17(17) yes
O1 Rh1 C4 154.29(18) yes
O1 Rh1 C5 115.17(17) yes
C1 Rh1 C2 38.35(18) yes
C1 Rh1 C3 64.0(2) yes
C1 Rh1 C4 64.4(2) yes
C1 Rh1 C5 37.99(18) yes
C2 Rh1 C3 38.2(2) yes
C2 Rh1 C4 65.1(2) yes
C2 Rh1 C5 64.77(19) yes
C3 Rh1 C4 39.4(3) yes
C3 Rh1 C5 65.3(3) yes
C4 Rh1 C5 39.2(2) yes
S1 Ni1 S2 85.27(6) yes
S1 Ni1 P1 90.76(5) yes
S1 Ni1 P2 170.06(5) yes
S2 Ni1 P1 169.06(5) yes
S2 Ni1 P2 89.57(5) yes
P1 Ni1 P2 92.76(6) yes
Rh1 S1 Ni1 86.82(5) yes
Rh1 S1 C11 108.93(15) yes
Ni1 S1 C11 102.15(16) yes
Rh1 S2 Ni1 87.45(5) yes
Rh1 S2 C17 111.69(17) yes
Ni1 S2 C17 103.64(16) yes
Ni1 P1 C12 106.44(16) yes
Ni1 P1 C13 109.38(15) yes
Ni1 P1 C18 121.77(15) yes
C12 P1 C13 107.7(3) yes
C12 P1 C18 104.2(2) yes
C13 P1 C18 106.6(3) yes
Ni1 P2 C15 110.59(16) yes
Ni1 P2 C16 107.90(18) yes
Ni1 P2 C24 119.38(15) yes
C15 P2 C16 106.6(2) yes
C15 P2 C24 106.4(3) yes
C16 P2 C24 105.2(2) yes
Rh1 O1 N1 123.3(3) yes
O1 N1 O2 119.9(4) yes
O1 N1 O3 117.2(4) yes
O2 N1 O3 122.8(4) yes
O4 N2 O5 133.2(8) yes
O4 N2 O6 110.2(8) yes
O5 N2 O6 115.6(8) yes
Rh1 C1 C2 70.7(3) yes
Rh1 C1 C5 71.3(3) yes
Rh1 C1 C6 124.9(4) yes
C2 C1 C5 110.0(5) yes
C2 C1 C6 125.5(5) yes
C5 C1 C6 124.5(5) yes
Rh1 C2 C1 71.0(3) yes
Rh1 C2 C3 70.5(3) yes
Rh1 C2 C7 129.4(4) yes
C1 C2 C3 107.6(5) yes
C1 C2 C7 127.5(5) yes
C3 C2 C7 124.5(5) yes
Rh1 C3 C2 71.3(3) yes
Rh1 C3 C4 69.5(3) yes
Rh1 C3 C8 125.3(5) yes
C2 C3 C4 108.1(5) yes
C2 C3 C8 125.0(6) yes
C4 C3 C8 127.0(6) yes
Rh1 C4 C3 71.1(4) yes
Rh1 C4 C5 72.0(4) yes
Rh1 C4 C9 126.0(5) yes
C3 C4 C5 107.8(5) yes
C3 C4 C9 125.5(6) yes
C5 C4 C9 126.5(6) yes
Rh1 C5 C1 70.7(3) yes
Rh1 C5 C4 68.8(4) yes
Rh1 C5 C10 127.7(4) yes
C1 C5 C4 106.5(5) yes
C1 C5 C10 127.3(5) yes
C4 C5 C10 126.1(5) yes
S1 C11 C12 109.6(4) yes
P1 C12 C11 110.2(3) yes
P1 C13 C14 114.9(3) yes
C13 C14 C15 115.2(5) yes
P2 C15 C14 113.6(3) yes
P2 C16 C17 109.2(4) yes
S2 C17 C16 108.2(3) yes
P1 C18 C19 123.8(4) yes
P1 C18 C23 116.8(4) yes
C19 C18 C23 119.4(5) yes
C18 C19 C20 120.6(5) yes
C19 C20 C21 119.1(6) yes
C20 C21 C22 121.6(6) yes
C21 C22 C23 118.9(6) yes
C18 C23 C22 120.4(5) yes
P2 C24 C25 122.3(4) yes
P2 C24 C29 118.3(4) yes
C25 C24 C29 119.2(5) yes
C24 C25 C26 119.9(5) yes
C25 C26 C27 121.0(6) yes
C26 C27 C28 119.2(6) yes
C27 C28 C29 120.3(5) yes
C24 C29 C28 120.4(6) yes
C1 C6 H6A 109.475 no
C1 C6 H6B 109.478 no
C1 C6 H6C 109.467 no
H6A C6 H6B 109.469 no
H6A C6 H6C 109.467 no
H6B C6 H6C 109.471 no
C2 C7 H7A 109.479 no
C2 C7 H7B 109.474 no
C2 C7 H7C 109.472 no
H7A C7 H7B 109.461 no
H7A C7 H7C 109.475 no
H7B C7 H7C 109.466 no
C3 C8 H8A 109.468 no
C3 C8 H8B 109.472 no
C3 C8 H8C 109.469 no
H8A C8 H8B 109.475 no
H8A C8 H8C 109.469 no
H8B C8 H8C 109.474 no
C4 C9 H9A 109.469 no
C4 C9 H9B 109.464 no
C4 C9 H9C 109.477 no
H9A C9 H9B 109.469 no
H9A C9 H9C 109.476 no
H9B C9 H9C 109.473 no
C5 C10 H10A 109.468 no
C5 C10 H10B 109.472 no
C5 C10 H10C 109.472 no
H10A C10 H10B 109.471 no
H10A C10 H10C 109.468 no
H10B C10 H10C 109.476 no
S1 C11 H11A 109.757 no
S1 C11 H11B 109.745 no
C12 C11 H11A 109.749 no
C12 C11 H11B 109.751 no
H11A C11 H11B 108.217 no
P1 C12 H12A 109.615 no
P1 C12 H12B 109.626 no
C11 C12 H12A 109.615 no
C11 C12 H12B 109.613 no
H12A C12 H12B 108.142 no
P1 C13 H13A 108.531 no
P1 C13 H13B 108.529 no
C14 C13 H13A 108.540 no
C14 C13 H13B 108.538 no
H13A C13 H13B 107.532 no
C13 C14 H14A 108.477 no
C13 C14 H14B 108.488 no
C15 C14 H14A 108.482 no
C15 C14 H14B 108.484 no
H14A C14 H14B 107.504 no
P2 C15 H15A 108.838 no
P2 C15 H15B 108.846 no
C14 C15 H15A 108.833 no
C14 C15 H15B 108.843 no
H15A C15 H15B 107.700 no
P2 C16 H16A 109.853 no
P2 C16 H16B 109.853 no
C17 C16 H16A 109.842 no
C17 C16 H16B 109.846 no
H16A C16 H16B 108.276 no
S2 C17 H17A 110.055 no
S2 C17 H17B 110.058 no
C16 C17 H17A 110.064 no
C16 C17 H17B 110.052 no
H17A C17 H17B 108.407 no
C18 C19 H19 119.683 no
C20 C19 H19 119.693 no
C19 C20 H20 120.448 no
C21 C20 H20 120.461 no
C20 C21 H21 119.211 no
C22 C21 H21 119.215 no
C21 C22 H22 120.570 no
C23 C22 H22 120.574 no
C18 C23 H23 119.786 no
C22 C23 H23 119.780 no
C24 C25 H25 120.065 no
C26 C25 H25 120.052 no
C25 C26 H26 119.497 no
C27 C26 H26 119.486 no
C26 C27 H27 120.414 no
C28 C27 H27 120.415 no
C27 C28 H28 119.866 no
C29 C28 H28 119.868 no
C24 C29 H29 119.802 no
C28 C29 H29 119.785 no

loop_
_geom_bond_atom_site_label_1
_geom_bond_atom_site_label_2
_geom_bond_distance
_geom_bond_publ_flag
Rh1 S1 2.4073(15) yes
Rh1 S2 2.3891(15) yes
Rh1 O1 2.184(4) yes
Rh1 C1 2.174(6) yes
Rh1 C2 2.170(5) yes
Rh1 C3 2.159(6) yes
Rh1 C4 2.137(7) yes
Rh1 C5 2.180(6) yes
Ni1 S1 2.1981(17) yes
Ni1 S2 2.1903(16) yes
Ni1 P1 2.1595(16) yes
Ni1 P2 2.1455(17) yes
S1 C11 1.843(5) yes
S2 C17 1.842(5) yes
P1 C12 1.852(5) yes
P1 C13 1.831(5) yes
P1 C18 1.821(5) yes
P2 C15 1.819(5) yes
P2 C16 1.837(5) yes
P2 C24 1.814(5) yes
O1 N1 1.290(5) yes
O2 N1 1.233(5) yes
O3 N1 1.229(6) yes
O4 N2 1.162(11) yes
O5 N2 1.165(10) yes
O6 N2 1.253(10) yes
C1 C2 1.427(7) yes
C1 C5 1.417(7) yes
C1 C6 1.510(8) yes
C2 C3 1.416(8) yes
C2 C7 1.504(7) yes
C3 C4 1.447(8) yes
C3 C8 1.488(10) yes
C4 C5 1.450(8) yes
C4 C9 1.495(10) yes
C5 C10 1.483(7) yes
C11 C12 1.511(7) yes
C13 C14 1.539(7) yes
C14 C15 1.528(7) yes
C16 C17 1.520(8) yes
C18 C19 1.389(7) yes
C18 C23 1.414(7) yes
C19 C20 1.400(8) yes
C20 C21 1.365(10) yes
C21 C22 1.421(9) yes
C22 C23 1.369(8) yes
C24 C25 1.386(8) yes
C24 C29 1.396(7) yes
C25 C26 1.385(9) yes
C26 C27 1.385(9) yes
C27 C28 1.382(10) yes
C28 C29 1.385(8) yes
C6 H6A 0.980 no
C6 H6B 0.980 no
C6 H6C 0.980 no
C7 H7A 0.980 no
C7 H7B 0.980 no
C7 H7C 0.980 no
C8 H8A 0.980 no
C8 H8B 0.980 no
C8 H8C 0.980 no
C9 H9A 0.980 no
C9 H9B 0.980 no
C9 H9C 0.980 no
C10 H10A 0.980 no
C10 H10B 0.980 no
C10 H10C 0.980 no
C11 H11A 0.990 no
C11 H11B 0.990 no
C12 H12A 0.990 no
C12 H12B 0.990 no
C13 H13A 0.990 no
C13 H13B 0.990 no
C14 H14A 0.990 no
C14 H14B 0.990 no
C15 H15A 0.990 no
C15 H15B 0.990 no
C16 H16A 0.990 no
C16 H16B 0.990 no
C17 H17A 0.990 no
C17 H17B 0.990 no
C19 H19 0.950 no
C20 H20 0.950 no
C21 H21 0.950 no
C22 H22 0.950 no
C23 H23 0.950 no
C25 H25 0.950 no
C26 H26 0.950 no
C27 H27 0.950 no
C28 H28 0.950 no
C29 H29 0.950 no

loop_
_geom_contact_atom_site_label_1
_geom_contact_atom_site_label_2
_geom_contact_distance
_geom_contact_publ_flag
_geom_contact_site_symmetry_2
Rh1 O2 3.208(4) no .
Ni1 O1 2.956(4) no .
S2 C8 3.394(8) no .
P1 C15 3.396(5) no .
P2 C13 3.357(5) no .
O1 C6 3.408(7) no .
O1 C11 3.089(5) no .
O1 C13 3.579(7) no .
O2 C1 3.463(7) no .
O2 C2 3.290(7) no .
O2 C6 3.336(8) no .
O2 C7 3.055(7) no .
O2 C17 3.416(7) no .
N1 C6 3.412(8) no .
C6 C7 3.222(8) no .
C6 C10 3.172(8) no .
C7 C8 3.122(10) no .
C8 C9 3.211(12) no .
C9 C10 3.215(11) no .
C12 C23 3.435(8) no .
C13 C19 3.175(7) no .
C14 C18 3.522(6) no .
C14 C19 3.468(7) no .
C14 C24 3.428(7) no .
C15 C25 3.318(8) no .
C16 C25 3.476(8) no .
C18 C21 2.771(8) no .
C18 C29 3.408(7) no .
C19 C22 2.790(8) no .
C20 C23 2.796(9) no .
C23 C29 3.351(7) no .
C24 C27 2.789(8) no .
C25 C28 2.773(8) no .
C26 C29 2.757(9) no .
O2 C16 3.492(6) no 2_545
O2 C22 3.258(7) no 4_454
O3 C12 3.273(6) no 3_656
O3 C13 3.515(6) no 3_656
O3 C17 3.553(6) no 2_545
O4 C15 3.389(9) no 1_655
O4 C20 3.374(10) no 4_554
O4 C25 3.586(11) no 1_655
O5 C7 3.555(10) no 4_555
O5 C8 3.260(10) no 4_555
O5 C25 3.515(10) no 1_655
O6 C6 3.135(11) no 2_655
O6 C9 3.255(11) no .
O6 C10 3.543(11) no .
O6 C27 3.521(11) no 3_666
N2 C25 3.597(8) no 1_655
C1 C26 3.425(9) no 4_554
C6 O6 3.135(11) no 2_645
C7 O5 3.555(10) no 4_454
C8 O5 3.260(10) no 4_454
C9 O6 3.255(11) no .
C10 O6 3.543(11) no .
C12 O3 3.273(6) no 3_656
C13 O3 3.515(6) no 3_656
C15 O4 3.389(9) no 1_455
C16 O2 3.492(6) no 2_555
C17 O3 3.553(6) no 2_555
C20 O4 3.374(10) no 4_455
C22 O2 3.258(7) no 4_555
C25 O4 3.586(11) no 1_455
C25 O5 3.515(10) no 1_455
C25 N2 3.597(8) no 1_455
C26 C1 3.425(9) no 4_455
C27 O6 3.521(11) no 3_666
Rh1 H6B 3.2689 no .
Rh1 H7A 3.3872 no .
Rh1 H8B 3.2438 no .
Rh1 H9B 3.2622 no .
Rh1 H10A 3.5127 no .
Rh1 H10B 3.4496 no .
Rh1 H11A 3.2778 no .
Rh1 H17B 3.3574 no .
Ni1 H11A 3.3681 no .
Ni1 H13A 3.3573 no .
Ni1 H15B 3.3544 no .
Ni1 H17B 3.4026 no .
Ni1 H23 3.4828 no .
Ni1 H29 3.0569 no .
S1 H9A 3.5871 no .
S1 H9B 3.3109 no .
S1 H10B 3.3926 no .
S1 H12A 3.0013 no .
S2 H8B 2.8020 no .
S2 H16B 2.9720 no .
P1 H11A 3.0206 no .
P1 H14B 2.9660 no .
P1 H19 2.9529 no .
P1 H23 2.8244 no .
P1 H29 3.4616 no .
P2 H14B 2.9205 no .
P2 H17B 2.9881 no .
P2 H25 2.9216 no .
P2 H29 2.8372 no .
O1 H6B 2.8368 no .
O1 H11A 2.4281 no .
O1 H13A 2.8388 no .
O1 H15B 3.1146 no .
O1 H17B 3.1106 no .
O2 H6B 2.5248 no .
O2 H7A 2.2039 no .
O2 H7C 3.5861 no .
O2 H15B 3.3140 no .
O2 H17B 2.4921 no .
O3 H6B 3.1731 no .
O3 H13A 2.7404 no .
O3 H15B 2.8067 no .
N1 H6B 2.5711 no .
N1 H7A 3.2781 no .
N1 H11A 3.5158 no .
N1 H13A 3.1368 no .
N1 H15B 2.8185 no .
N1 H17B 2.9521 no .
C1 H7A 2.8891 no .
C1 H7B 2.8987 no .
C1 H7C 3.3929 no .
C1 H10A 2.7252 no .
C1 H10B 3.3218 no .
C1 H10C 3.0458 no .
C2 H6A 2.8737 no .
C2 H6B 2.8654 no .
C2 H6C 3.3841 no .
C2 H8A 3.1843 no .
C2 H8B 3.1941 no .
C2 H8C 2.6370 no .
C3 H7A 3.2403 no .
C3 H7B 3.1503 no .
C3 H7C 2.6485 no .
C3 H9A 3.3913 no .
C3 H9B 2.8609 no .
C3 H9C 2.8794 no .
C4 H8A 2.8874 no .
C4 H8B 2.8857 no .
C4 H8C 3.3964 no .
C4 H10A 3.3588 no .
C4 H10B 2.7466 no .
C4 H10C 3.0267 no .
C5 H6A 3.1976 no .
C5 H6B 3.2083 no .
C5 H6C 2.6495 no .
C5 H9A 2.6984 no .
C5 H9B 3.2724 no .
C5 H9C 3.2047 no .
C6 H7A 3.1571 no .
C6 H7B 3.2411 no .
C6 H10A 2.8366 no .
C6 H10C 3.5274 no .
C7 H6A 3.1691 no .
C7 H6B 3.2150 no .
C7 H8C 2.6695 no .
C8 H7C 2.6785 no .
C8 H9B 3.1507 no .
C8 H9C 3.2065 no .
C9 H8A 3.1749 no .
C9 H8B 3.1910 no .
C9 H10B 2.9282 no .
C9 H10C 3.4875 no .
C10 H6C 2.7331 no .
C10 H9A 2.7951 no .
C10 H11B 3.5571 no .
C11 H10B 3.4759 no .
C11 H13A 3.4333 no .
C12 H13A 3.0799 no .
C12 H13B 3.1156 no .
C12 H23 3.2731 no .
C13 H11A 3.4634 no .
C13 H12B 2.9325 no .
C13 H15A 3.4161 no .
C13 H15B 2.7599 no .
C13 H19 2.7076 no .
C14 H19 2.9035 no .
C15 H13A 2.7597 no .
C15 H13B 3.4112 no .
C15 H16A 2.8934 no .
C15 H17B 3.3682 no .
C15 H25 2.9918 no .
C16 H15A 3.0480 no .
C16 H15B 3.0663 no .
C16 H25 3.3769 no .
C17 H15B 3.3637 no .
C18 H12A 2.8654 no .
C18 H12B 3.2447 no .
C18 H13B 2.9937 no .
C18 H14B 3.0985 no .
C18 H20 3.2802 no .
C18 H22 3.2785 no .
C18 H29 3.0571 no .
C19 H13B 2.9184 no .
C19 H14B 2.8160 no .
C19 H21 3.2420 no .
C19 H23 3.2761 no .
C20 H22 3.2830 no .
C21 H19 3.2396 no .
C21 H23 3.2656 no .
C22 H20 3.2904 no .
C22 H28 3.5285 no .
C22 H29 3.4351 no .
C23 H12A 3.0108 no .
C23 H19 3.2790 no .
C23 H21 3.2544 no .
C23 H29 2.7768 no .
C24 H14B 2.9783 no .
C24 H15A 3.0068 no .
C24 H16A 3.2360 no .
C24 H16B 2.8902 no .
C24 H26 3.2527 no .
C24 H28 3.2693 no .
C25 H14B 3.2877 no .
C25 H15A 2.9845 no .
C25 H16A 3.4302 no .
C25 H16B 3.4396 no .
C25 H27 3.2678 no .
C25 H29 3.2574 no .
C26 H28 3.2461 no .
C27 H25 3.2657 no .
C27 H29 3.2547 no .
C28 H26 3.2436 no .
C29 H23 3.4827 no .
C29 H25 3.2604 no .
C29 H27 3.2589 no .
H6A H7A 3.1946 no .
H6A H7B 2.8924 no .
H6A H10A 3.5427 no .
H6B H7A 2.8546 no .
H6B H7B 3.3765 no .
H6B H10A 3.4089 no .
H6C H10A 2.1750 no .
H6C H10C 3.0545 no .
H7A H8C 3.3631 no .
H7A H17B 3.2298 no .
H7B H8C 3.2563 no .
H7C H8A 3.3051 no .
H7C H8B 3.3334 no .
H7C H8C 1.9829 no .
H7C H17A 3.5245 no .
H8A H9B 3.2229 no .
H8A H9C 2.8723 no .
H8B H9B 2.8330 no .
H8B H9C 3.3172 no .
H8B H17A 3.4934 no .
H8C H17A 3.4209 no .
H9A H10B 2.2895 no .
H9A H10C 3.0328 no .
H9B H10B 3.5247 no .
H10A H11A 3.3340 no .
H10A H11B 3.3231 no .
H10B H11A 3.5790 no .
H10B H11B 2.9870 no .
H11A H12A 2.8579 no .
H11A H12B 2.3039 no .
H11A H13A 2.9442 no .
H11B H12A 2.3029 no .
H11B H12B 2.4331 no .
H12A H23 2.7566 no .
H12B H13A 2.9895 no .
H12B H13B 2.7864 no .
H13A H14A 2.3942 no .
H13A H14B 2.8675 no .
H13A H15B 2.5633 no .
H13B H14A 2.3136 no .
H13B H14B 2.3937 no .
H13B H19 2.2929 no .
H14A H15A 2.3091 no .
H14A H15B 2.3897 no .
H14A H19 3.3120 no .
H14B H15A 2.3859 no .
H14B H15B 2.8617 no .
H14B H19 2.3034 no .
H14B H25 3.2602 no .
H15A H16A 2.7079 no .
H15A H25 2.4089 no .
H15B H16A 3.0026 no .
H15B H17B 2.8528 no .
H16A H17A 2.4455 no .
H16A H17B 2.3260 no .
H16A H25 3.0756 no .
H16B H17A 2.3241 no .
H16B H17B 2.8715 no .
H16B H25 3.5137 no .
H19 H20 2.3525 no .
H20 H21 2.3099 no .
H21 H22 2.3677 no .
H22 H23 2.3244 no .
H23 H29 2.7043 no .
H25 H26 2.3280 no .
H26 H27 2.3341 no .
H27 H28 2.3370 no .
H28 H29 2.3302 no .
Ni1 H28 3.5134 no 3_666
S1 H28 2.9601 no 3_666
S2 H22 3.0650 no 3_666
O1 H13B 3.0917 no 3_656
O2 H16B 2.5910 no 2_545
O2 H17A 3.4180 no 2_545
O2 H22 2.8146 no 4_454
O3 H12A 3.5614 no 3_656
O3 H12B 2.4197 no 3_656
O3 H13B 2.6928 no 3_656
O3 H16B 3.4027 no 2_545
O3 H17A 2.6899 no 2_545
O3 H19 3.3210 no 3_656
O4 H6A 3.5946 no 2_655
O4 H10B 3.0571 no .
O4 H15A 2.4635 no 1_655
O4 H16A 2.8431 no 1_655
O4 H20 2.5973 no 4_554
O4 H21 3.2539 no 4_554
O4 H25 2.6700 no 1_655
O5 H7B 3.2584 no 4_555
O5 H7C 3.1790 no 4_555
O5 H8A 2.8684 no 4_555
O5 H8C 2.9398 no 4_555
O5 H11B 2.8202 no .
O5 H12A 3.5560 no .
O5 H25 2.6993 no 1_655
O5 H26 3.3921 no 1_655
O5 H27 3.0596 no 3_666
O6 H6A 2.6397 no 2_655
O6 H6C 2.7767 no 2_655
O6 H9A 2.3528 no .
O6 H9B 3.4053 no .
O6 H10B 2.5877 no .
O6 H11B 3.4639 no .
O6 H20 2.7545 no 4_554
O6 H25 3.4205 no 1_655
O6 H27 2.5890 no 3_666
N1 H12B 3.5792 no 3_656
N1 H13B 3.2882 no 3_656
N1 H16B 3.2283 no 2_545
N1 H17A 3.3813 no 2_545
N2 H6A 3.2430 no 2_655
N2 H9A 3.4695 no .
N2 H10B 2.9112 no .
N2 H11B 3.1163 no .
N2 H15A 3.3473 no 1_655
N2 H16A 3.5859 no 1_655
N2 H20 3.1671 no 4_554
N2 H25 2.7050 no 1_655
N2 H27 3.2520 no 3_666
C1 H26 2.8235 no 4_554
C1 H27 3.4948 no 4_554
C2 H26 2.9184 no 4_554
C3 H26 3.4345 no 4_554
C5 H26 3.3250 no 4_554
C6 H16A 3.4677 no 2_545
C6 H16B 3.2563 no 2_545
C6 H26 3.2574 no 4_554
C6 H27 3.1625 no 4_554
C7 H12A 3.2204 no 4_454
C7 H23 3.3261 no 4_454
C7 H26 3.3476 no 4_554
C8 H12A 3.4552 no 4_454
C9 H6C 3.4043 no 2_655
C9 H10A 3.2995 no 2_655
C10 H9B 3.5187 no 2_645
C10 H20 3.4000 no 4_554
C11 H13B 3.4309 no 3_656
C11 H14A 3.1851 no 3_656
C12 H7C 3.2553 no 4_555
C12 H8C 3.1655 no 4_555
C12 H13A 3.3474 no 3_656
C12 H14A 3.5319 no 3_656
C13 H11A 3.1264 no 3_656
C13 H12B 3.2584 no 3_656
C13 H13A 2.9191 no 3_656
C13 H13B 3.4000 no 3_656
C14 H11A 3.3563 no 3_656
C14 H12B 3.4634 no 3_656
C16 H6B 3.1675 no 2_555
C16 H20 3.5683 no 4_454
C18 H17A 3.4477 no 4_555
C19 H16A 3.5598 no 4_555
C19 H17A 3.3022 no 4_555
C20 H10C 3.2028 no 4_455
C20 H16A 2.8710 no 4_555
C20 H17A 3.4186 no 4_555
C20 H17B 3.4353 no 4_555
C21 H10C 3.4568 no 4_455
C21 H16A 3.2832 no 4_555
C21 H17B 3.0989 no 4_555
C22 H7A 3.2108 no 4_555
C22 H17B 3.2541 no 4_555
C22 H29 3.5814 no 3_666
C23 H7A 3.2562 no 4_555
C23 H7C 3.3357 no 4_555
C23 H29 3.3501 no 3_666
C24 H7B 3.4356 no 2_555
C25 H6A 3.3490 no 2_555
C25 H7B 3.2504 no 2_555
C26 H6A 3.3777 no 4_455
C26 H7B 2.8847 no 2_555
C26 H26 3.3511 no 3_566
C27 H6A 3.3304 no 4_455
C27 H7B 2.7163 no 2_555
C27 H10C 3.1954 no 4_455
C28 H7B 2.9662 no 2_555
C28 H10C 3.5853 no 4_455
C28 H23 3.0913 no 3_666
C29 H7B 3.2926 no 2_555
C29 H23 3.0175 no 3_666
H6A O4 3.5946 no 2_645
H6A O6 2.6397 no 2_645
H6A N2 3.2430 no 2_645
H6A C25 3.3490 no 2_545
H6A C26 3.3777 no 4_554
H6A C27 3.3304 no 4_554
H6A H16A 3.1927 no 2_545
H6A H16B 3.1354 no 2_545
H6A H25 3.1655 no 2_545
H6A H26 2.7702 no 4_554
H6A H27 2.6887 no 4_554
H6B C16 3.1675 no 2_545
H6B H16A 2.9277 no 2_545
H6B H16B 2.5227 no 2_545
H6B H19 3.3191 no 3_656
H6B H20 3.5619 no 3_656
H6C O6 2.7767 no 2_645
H6C C9 3.4043 no 2_645
H6C H9A 2.9137 no 2_645
H6C H9B 3.4005 no 2_645
H6C H9C 3.3546 no 2_645
H6C H19 3.3071 no 3_656
H6C H20 3.4063 no 3_656
H6C H27 2.9943 no 4_554
H7A C22 3.2108 no 4_454
H7A C23 3.2562 no 4_454
H7A H12A 3.5786 no 4_454
H7A H16B 2.9236 no 2_545
H7A H22 2.9034 no 4_454
H7A H23 2.9974 no 4_454
H7B O5 3.2584 no 4_454
H7B C24 3.4356 no 2_545
H7B C25 3.2504 no 2_545
H7B C26 2.8847 no 2_545
H7B C27 2.7163 no 2_545
H7B C28 2.9662 no 2_545
H7B C29 3.2926 no 2_545
H7B H12A 3.5796 no 4_454
H7B H23 3.4944 no 4_454
H7B H26 3.3149 no 2_545
H7B H26 2.8132 no 4_554
H7B H27 3.0456 no 2_545
H7B H28 3.4518 no 2_545
H7C O5 3.1790 no 4_454
H7C C12 3.2553 no 4_454
H7C C23 3.3357 no 4_454
H7C H12A 2.2676 no 4_454
H7C H23 2.9654 no 4_454
H8A O5 2.8684 no 4_454
H8B H21 3.2090 no 3_666
H8C O5 2.9398 no 4_454
H8C C12 3.1655 no 4_454
H8C H11B 3.3021 no 4_454
H8C H12A 2.4789 no 4_454
H8C H12B 3.0716 no 4_454
H9A O6 2.3528 no .
H9A N2 3.4695 no .
H9A H6C 2.9137 no 2_655
H9A H10A 3.4453 no 2_655
H9A H19 3.5467 no 4_554
H9A H20 2.9414 no 4_554
H9B O6 3.4053 no .
H9B C10 3.5187 no 2_655
H9B H6C 3.4005 no 2_655
H9B H10A 2.9428 no 2_655
H9B H10C 3.1922 no 2_655
H9B H27 3.5676 no 3_666
H9C H6C 3.3546 no 2_655
H9C H10A 2.9872 no 2_655
H9C H14A 3.5484 no 4_554
H9C H14B 3.0617 no 4_554
H9C H19 3.4299 no 4_554
H10A C9 3.2995 no 2_645
H10A H9A 3.4453 no 2_645
H10A H9B 2.9428 no 2_645
H10A H9C 2.9872 no 2_645
H10B O4 3.0571 no .
H10B O6 2.5877 no .
H10B N2 2.9112 no .
H10B H20 2.9562 no 4_554
H10C C20 3.2028 no 4_554
H10C C21 3.4568 no 4_554
H10C C27 3.1954 no 4_554
H10C C28 3.5853 no 4_554
H10C H9B 3.1922 no 2_645
H10C H20 2.9413 no 4_554
H10C H21 3.3813 no 4_554
H10C H27 3.1475 no 4_554
H11A C13 3.1264 no 3_656
H11A C14 3.3563 no 3_656
H11A H13A 3.0973 no 3_656
H11A H13B 2.5391 no 3_656
H11A H14A 2.7011 no 3_656
H11B O5 2.8202 no .
H11B O6 3.4639 no .
H11B N2 3.1163 no .
H11B H8C 3.3021 no 4_555
H11B H14A 2.9954 no 3_656
H12A O3 3.5614 no 3_656
H12A O5 3.5560 no .
H12A C7 3.2204 no 4_555
H12A C8 3.4552 no 4_555
H12A H7A 3.5786 no 4_555
H12A H7B 3.5796 no 4_555
H12A H7C 2.2676 no 4_555
H12A H8C 2.4789 no 4_555
H12A H17A 3.5227 no 4_555
H12B O3 2.4197 no 3_656
H12B N1 3.5792 no 3_656
H12B C13 3.2584 no 3_656
H12B C14 3.4634 no 3_656
H12B H8C 3.0716 no 4_555
H12B H13A 2.6022 no 3_656
H12B H13B 3.3141 no 3_656
H12B H14A 2.9213 no 3_656
H12B H15B 3.4803 no 3_656
H12B H17A 3.5835 no 4_555
H13A C12 3.3474 no 3_656
H13A C13 2.9191 no 3_656
H13A H11A 3.0973 no 3_656
H13A H12B 2.6022 no 3_656
H13A H13A 2.4481 no 3_656
H13A H13B 2.5459 no 3_656
H13B O1 3.0917 no 3_656
H13B O3 2.6928 no 3_656
H13B N1 3.2882 no 3_656
H13B C11 3.4309 no 3_656
H13B C13 3.4000 no 3_656
H13B H11A 2.5391 no 3_656
H13B H12B 3.3141 no 3_656
H13B H13A 2.5459 no 3_656
H13B H13B 3.4743 no 3_656
H14A C11 3.1851 no 3_656
H14A C12 3.5319 no 3_656
H14A H9C 3.5484 no 4_455
H14A H11A 2.7011 no 3_656
H14A H11B 2.9954 no 3_656
H14A H12B 2.9213 no 3_656
H14B H9C 3.0617 no 4_455
H15A O4 2.4635 no 1_455
H15A N2 3.3473 no 1_455
H15B H12B 3.4803 no 3_656
H15B H21 3.5377 no 4_454
H16A O4 2.8431 no 1_455
H16A N2 3.5859 no 1_455
H16A C6 3.4677 no 2_555
H16A C19 3.5598 no 4_454
H16A C20 2.8710 no 4_454
H16A C21 3.2832 no 4_454
H16A H6A 3.1927 no 2_555
H16A H6B 2.9277 no 2_555
H16A H20 2.6516 no 4_454
H16A H21 3.3615 no 4_454
H16B O2 2.5910 no 2_555
H16B O3 3.4027 no 2_555
H16B N1 3.2283 no 2_555
H16B C6 3.2563 no 2_555
H16B H6A 3.1354 no 2_555
H16B H6B 2.5227 no 2_555
H16B H7A 2.9236 no 2_555
H16B H22 3.0294 no 3_666
H17A O2 3.4180 no 2_555
H17A O3 2.6899 no 2_555
H17A N1 3.3813 no 2_555
H17A C18 3.4477 no 4_454
H17A C19 3.3022 no 4_454
H17A C20 3.4186 no 4_454
H17A H12A 3.5227 no 4_454
H17A H12B 3.5835 no 4_454
H17B C20 3.4353 no 4_454
H17B C21 3.0989 no 4_454
H17B C22 3.2541 no 4_454
H17B H21 3.3126 no 4_454
H17B H22 3.5363 no 4_454
H19 O3 3.3210 no 3_656
H19 H6B 3.3191 no 3_656
H19 H6C 3.3071 no 3_656
H19 H9A 3.5467 no 4_455
H19 H9C 3.4299 no 4_455
H20 O4 2.5973 no 4_455
H20 O6 2.7545 no 4_455
H20 N2 3.1671 no 4_455
H20 C10 3.4000 no 4_455
H20 C16 3.5683 no 4_555
H20 H6B 3.5619 no 3_656
H20 H6C 3.4063 no 3_656
H20 H9A 2.9414 no 4_455
H20 H10B 2.9562 no 4_455
H20 H10C 2.9413 no 4_455
H20 H16A 2.6516 no 4_555
H21 O4 3.2539 no 4_455
H21 H8B 3.2090 no 3_666
H21 H10C 3.3813 no 4_455
H21 H15B 3.5377 no 4_555
H21 H16A 3.3615 no 4_555
H21 H17B 3.3126 no 4_555
H22 S2 3.0650 no 3_666
H22 O2 2.8146 no 4_555
H22 H7A 2.9034 no 4_555
H22 H16B 3.0294 no 3_666
H22 H17B 3.5363 no 4_555
H22 H29 3.1477 no 3_666
H23 C7 3.3261 no 4_555
H23 C28 3.0913 no 3_666
H23 C29 3.0175 no 3_666
H23 H7A 2.9974 no 4_555
H23 H7B 3.4944 no 4_555
H23 H7C 2.9654 no 4_555
H23 H28 2.8291 no 3_666
H23 H29 2.6606 no 3_666
H25 O4 2.6700 no 1_455
H25 O5 2.6993 no 1_455
H25 O6 3.4205 no 1_455
H25 N2 2.7050 no 1_455
H25 H6A 3.1655 no 2_555
H26 O5 3.3921 no 1_455
H26 C1 2.8235 no 4_455
H26 C2 2.9184 no 4_455
H26 C3 3.4345 no 4_455
H26 C5 3.3250 no 4_455
H26 C6 3.2574 no 4_455
H26 C7 3.3476 no 4_455
H26 C26 3.3511 no 3_566
H26 H6A 2.7702 no 4_455
H26 H7B 3.3149 no 2_555
H26 H7B 2.8132 no 4_455
H26 H26 2.9281 no 3_566
H27 O5 3.0596 no 3_666
H27 O6 2.5890 no 3_666
H27 N2 3.2520 no 3_666
H27 C1 3.4948 no 4_455
H27 C6 3.1625 no 4_455
H27 H6A 2.6887 no 4_455
H27 H6C 2.9943 no 4_455
H27 H7B 3.0456 no 2_555
H27 H9B 3.5676 no 3_666
H27 H10C 3.1475 no 4_455
H28 Ni1 3.5134 no 3_666
H28 S1 2.9601 no 3_666
H28 H7B 3.4518 no 2_555
H28 H23 2.8291 no 3_666
H29 C22 3.5814 no 3_666
H29 C23 3.3501 no 3_666
H29 H22 3.1477 no 3_666
H29 H23 2.6606 no 3_666
H29 H29 3.2573 no 3_666

loop_
_geom_torsion_atom_site_label_1
_geom_torsion_atom_site_label_2
_geom_torsion_atom_site_label_3
_geom_torsion_atom_site_label_4
_geom_torsion
_geom_torsion_publ_flag
S1 Rh1 S2 Ni1 -34.51(4) no
S1 Rh1 S2 C17 -138.18(7) no
S2 Rh1 S1 Ni1 34.39(4) no
S2 Rh1 S1 C11 136.15(7) no
S1 Rh1 O1 N1 168.4(3) no
O1 Rh1 S1 Ni1 -59.75(9) no
O1 Rh1 S1 C11 42.01(10) no
S1 Rh1 C1 C2 -157.98(8) no
S1 Rh1 C1 C5 -37.9(3) no
S1 Rh1 C1 C6 81.6(4) no
C1 Rh1 S1 Ni1 -151.37(19) no
C1 Rh1 S1 C11 -49.6(2) no
S1 Rh1 C3 C2 164.72(11) no
S1 Rh1 C3 C4 46.3(3) no
S1 Rh1 C3 C8 -75.2(5) no
C3 Rh1 S1 Ni1 118.6(3) no
C3 Rh1 S1 C11 -139.7(3) no
S1 Rh1 C4 C3 -145.46(17) no
S1 Rh1 C4 C5 97.74(17) no
S1 Rh1 C4 C9 -24.8(4) no
C4 Rh1 S1 Ni1 146.19(16) no
C4 Rh1 S1 C11 -112.04(16) no
S1 Rh1 C5 C1 153.28(15) no
S1 Rh1 C5 C4 -89.47(15) no
S1 Rh1 C5 C10 30.5(4) no
C5 Rh1 S1 Ni1 -174.04(15) no
C5 Rh1 S1 C11 -72.28(16) no
S2 Rh1 O1 N1 92.3(3) no
O1 Rh1 S2 Ni1 47.36(8) no
O1 Rh1 S2 C17 -56.31(9) no
S2 Rh1 C1 C2 11.1(4) no
S2 Rh1 C1 C5 131.26(17) no
S2 Rh1 C1 C6 -109.3(3) no
C1 Rh1 S2 Ni1 153.5(3) no
C1 Rh1 S2 C17 49.8(3) no
S2 Rh1 C2 C1 -173.87(13) no
S2 Rh1 C2 C3 68.6(2) no
S2 Rh1 C2 C7 -50.5(5) no
C2 Rh1 S2 Ni1 160.88(16) no
C2 Rh1 S2 C17 57.21(17) no
S2 Rh1 C3 C2 -119.3(3) no
S2 Rh1 C3 C4 122.27(19) no
S2 Rh1 C3 C8 0.8(4) no
C3 Rh1 S2 Ni1 -163.87(17) no
C3 Rh1 S2 C17 92.46(17) no
S2 Rh1 C4 C3 -66.5(2) no
S2 Rh1 C4 C5 176.75(11) no
S2 Rh1 C4 C9 54.2(4) no
C4 Rh1 S2 Ni1 -128.22(15) no
C4 Rh1 S2 C17 128.11(16) no
S2 Rh1 C5 C1 -123.7(3) no
S2 Rh1 C5 C4 -6.4(4) no
S2 Rh1 C5 C10 113.5(4) no
C5 Rh1 S2 Ni1 -123.8(3) no
C5 Rh1 S2 C17 132.5(3) no
O1 Rh1 C1 C2 116.22(19) no
O1 Rh1 C1 C5 -123.66(18) no
O1 Rh1 C1 C6 -4.2(3) no
C1 Rh1 O1 N1 -57.8(3) no
O1 Rh1 C2 C1 -72.8(3) no
O1 Rh1 C2 C3 169.69(16) no
O1 Rh1 C2 C7 50.6(5) no
C2 Rh1 O1 N1 -21.2(3) no
O1 Rh1 C3 C2 -18.5(6) no
O1 Rh1 C3 C4 -136.9(3) no
O1 Rh1 C3 C8 101.6(5) no
C3 Rh1 O1 N1 -9.1(5) no
O1 Rh1 C4 C3 123.8(3) no
O1 Rh1 C4 C5 7.0(5) no
O1 Rh1 C4 C9 -115.5(4) no
C4 Rh1 O1 N1 -97.1(4) no
O1 Rh1 C5 C1 66.1(2) no
O1 Rh1 C5 C4 -176.66(12) no
O1 Rh1 C5 C10 -56.7(4) no
C5 Rh1 O1 N1 -92.3(3) no
C1 Rh1 C2 C1 -0.0(3) no
C1 Rh1 C2 C3 -117.5(4) no
C1 Rh1 C2 C7 123.4(6) no
C2 Rh1 C1 C2 -0.0(3) no
C2 Rh1 C1 C5 120.1(4) no
C2 Rh1 C1 C6 -120.4(5) no
C1 Rh1 C3 C2 37.8(3) no
C1 Rh1 C3 C4 -80.6(3) no
C1 Rh1 C3 C8 157.9(5) no
C3 Rh1 C1 C2 -37.6(3) no
C3 Rh1 C1 C5 82.5(3) no
C3 Rh1 C1 C6 -158.0(4) no
C1 Rh1 C4 C3 79.4(3) no
C1 Rh1 C4 C5 -37.36(18) no
C1 Rh1 C4 C9 -159.9(5) no
C4 Rh1 C1 C2 -81.5(3) no
C4 Rh1 C1 C5 38.6(2) no
C4 Rh1 C1 C6 158.0(4) no
C1 Rh1 C5 C1 0.0(2) no
C1 Rh1 C5 C4 117.2(4) no
C1 Rh1 C5 C10 -122.8(6) no
C5 Rh1 C1 C2 -120.1(4) no
C5 Rh1 C1 C5 0.0(3) no
C5 Rh1 C1 C6 119.5(5) no
C2 Rh1 C3 C2 -0.0(3) no
C2 Rh1 C3 C4 -118.4(5) no
C2 Rh1 C3 C8 120.1(6) no
C3 Rh1 C2 C1 117.5(5) no
C3 Rh1 C2 C3 -0.0(3) no
C3 Rh1 C2 C7 -119.1(6) no
C2 Rh1 C4 C3 36.9(2) no
C2 Rh1 C4 C5 -79.9(3) no
C2 Rh1 C4 C9 157.5(5) no
C4 Rh1 C2 C1 79.6(3) no
C4 Rh1 C2 C3 -38.0(2) no
C4 Rh1 C2 C7 -157.0(5) no
C2 Rh1 C5 C1 -36.4(2) no
C2 Rh1 C5 C4 80.9(3) no
C2 Rh1 C5 C10 -159.2(5) no
C5 Rh1 C2 C1 36.1(2) no
C5 Rh1 C2 C3 -81.5(3) no
C5 Rh1 C2 C7 159.4(5) no
C3 Rh1 C4 C3 0.0(3) no
C3 Rh1 C4 C5 -116.8(4) no
C3 Rh1 C4 C9 120.7(6) no
C4 Rh1 C3 C2 118.4(5) no
C4 Rh1 C3 C4 0.0(3) no
C4 Rh1 C3 C8 -121.5(6) no
C3 Rh1 C5 C1 -78.7(3) no
C3 Rh1 C5 C4 38.5(2) no
C3 Rh1 C5 C10 158.5(5) no
C5 Rh1 C3 C2 80.0(3) no
C5 Rh1 C3 C4 -38.4(2) no
C5 Rh1 C3 C8 -159.9(5) no
C4 Rh1 C5 C1 -117.2(4) no
C4 Rh1 C5 C4 0.0(2) no
C4 Rh1 C5 C10 120.0(5) no
C5 Rh1 C4 C3 116.8(4) no
C5 Rh1 C4 C5 0.00(19) no
C5 Rh1 C4 C9 -122.5(5) no
S1 Ni1 S2 Rh1 37.27(5) no
S1 Ni1 S2 C17 148.97(6) no
S2 Ni1 S1 Rh1 -36.96(5) no
S2 Ni1 S1 C11 -145.65(6) no
S1 Ni1 P1 C12 -2.52(6) no
S1 Ni1 P1 C13 -118.63(7) no
S1 Ni1 P1 C18 116.34(7) no
P1 Ni1 S1 Rh1 132.82(5) no
P1 Ni1 S1 C11 24.14(6) no
S2 Ni1 P2 C15 115.78(6) no
S2 Ni1 P2 C16 -0.42(6) no
S2 Ni1 P2 C24 -120.29(7) no
P2 Ni1 S2 Rh1 -134.23(5) no
P2 Ni1 S2 C17 -22.52(6) no
P1 Ni1 P2 C15 -53.52(6) no
P1 Ni1 P2 C16 -169.73(6) no
P1 Ni1 P2 C24 70.41(8) no
P2 Ni1 P1 C12 168.19(6) no
P2 Ni1 P1 C13 52.08(7) no
P2 Ni1 P1 C18 -72.95(7) no
Rh1 S1 C11 C12 -137.5(2) no
Ni1 S1 C11 C12 -46.7(3) no
Rh1 S2 C17 C16 139.1(2) no
Ni1 S2 C17 C16 46.3(3) no
Ni1 P1 C12 C11 -26.0(3) no
Ni1 P1 C13 C14 -62.4(4) no
Ni1 P1 C18 C19 130.6(3) no
Ni1 P1 C18 C23 -49.4(4) no
C12 P1 C13 C14 -177.8(3) no
C13 P1 C12 C11 91.2(3) no
C12 P1 C18 C19 -109.4(4) no
C12 P1 C18 C23 70.6(3) no
C18 P1 C12 C11 -155.8(3) no
C13 P1 C18 C19 4.3(4) no
C13 P1 C18 C23 -175.7(3) no
C18 P1 C13 C14 71.0(4) no
Ni1 P2 C15 C14 64.1(4) no
Ni1 P2 C16 C17 29.4(3) no
Ni1 P2 C24 C25 -172.2(3) no
Ni1 P2 C24 C29 12.9(4) no
C15 P2 C16 C17 -89.4(3) no
C16 P2 C15 C14 -178.9(3) no
C15 P2 C24 C25 -46.2(4) no
C15 P2 C24 C29 138.9(3) no
C24 P2 C15 C14 -67.0(4) no
C16 P2 C24 C25 66.6(4) no
C16 P2 C24 C29 -108.3(3) no
C24 P2 C16 C17 157.8(3) no
Rh1 O1 N1 O2 -12.4(5) no
Rh1 O1 N1 O3 167.0(3) no
Rh1 C1 C2 Rh1 0.000(11) no
Rh1 C1 C2 C3 61.3(3) no
Rh1 C1 C2 C7 -125.6(5) no
Rh1 C1 C5 Rh1 0.0 no
Rh1 C1 C5 C4 -59.8(3) no
Rh1 C1 C5 C10 123.2(5) no
C2 C1 C5 Rh1 60.3(4) no
C2 C1 C5 C4 0.5(6) no
C2 C1 C5 C10 -176.4(5) no
C5 C1 C2 Rh1 -60.7(4) no
C5 C1 C2 C3 0.6(6) no
C5 C1 C2 C7 173.7(5) no
C6 C1 C2 Rh1 119.6(6) no
C6 C1 C2 C3 -179.1(5) no
C6 C1 C2 C7 -6.0(9) no
C6 C1 C5 Rh1 -120.0(6) no
C6 C1 C5 C4 -179.8(5) no
C6 C1 C5 C10 3.3(9) no
Rh1 C2 C3 Rh1 -0.000(11) no
Rh1 C2 C3 C4 60.1(3) no
Rh1 C2 C3 C8 -120.6(6) no
C1 C2 C3 Rh1 -61.6(4) no
C1 C2 C3 C4 -1.5(6) no
C1 C2 C3 C8 177.8(5) no
C7 C2 C3 Rh1 125.0(6) no
C7 C2 C3 C4 -174.9(5) no
C7 C2 C3 C8 4.5(9) no
Rh1 C3 C4 Rh1 0.0 no
Rh1 C3 C4 C5 63.1(4) no
Rh1 C3 C4 C9 -121.3(6) no
C2 C3 C4 Rh1 -61.2(4) no
C2 C3 C4 C5 1.8(6) no
C2 C3 C4 C9 177.5(5) no
C8 C3 C4 Rh1 119.5(7) no
C8 C3 C4 C5 -177.5(6) no
C8 C3 C4 C9 -1.8(10) no
Rh1 C4 C5 Rh1 0.0 no
Rh1 C4 C5 C1 61.1(3) no
Rh1 C4 C5 C10 -121.9(5) no
C3 C4 C5 Rh1 -62.5(4) no
C3 C4 C5 C1 -1.4(6) no
C3 C4 C5 C10 175.6(5) no
C9 C4 C5 Rh1 121.9(7) no
C9 C4 C5 C1 -177.0(6) no
C9 C4 C5 C10 -0.0(10) no
S1 C11 C12 P1 47.5(4) no
P1 C13 C14 C15 65.5(5) no
C13 C14 C15 P2 -65.5(5) no
P2 C16 C17 S2 -48.5(4) no
P1 C18 C19 C20 -178.8(3) no
P1 C18 C23 C22 -179.9(3) no
C19 C18 C23 C22 0.1(7) no
C23 C18 C19 C20 1.2(7) no
C18 C19 C20 C21 -1.1(8) no
C19 C20 C21 C22 -0.3(9) no
C20 C21 C22 C23 1.6(8) no
C21 C22 C23 C18 -1.4(8) no
P2 C24 C25 C26 -173.9(3) no
P2 C24 C29 C28 175.5(3) no
C25 C24 C29 C28 0.5(7) no
C29 C24 C25 C26 0.9(7) no
C24 C25 C26 C27 -0.3(8) no
C25 C26 C27 C28 -1.8(8) no
C26 C27 C28 C29 3.2(8) no
C27 C28 C29 C24 -2.6(7) no
